data_7122583
loop_
_publ_author_name
'Ma, Yujie'
'Li, Jing'
'Ye, Jianxun'
'Liu, Delong'
'Zhang, Wanbin'

_publ_section_title
;
 Synthesis of chiral chromanols via a RuPHOX-Ru catalyzed asymmetric
 hydrogenation of chromones.
;
_journal_issue 96
_journal_name_full 'Chemical communications (Cambridge, England)'
_journal_page_first 13571
_journal_page_last 13574
_journal_paper_doi 10.1039/c8cc07787h
_journal_volume 54
_journal_year 2018
_chemical_absolute_configuration ad
_chemical_formula_moiety 'C10 H12 O2'
_chemical_formula_sum 'C10 H12 O2'
_chemical_formula_weight 164.20
_space_group_crystal_system monoclinic
_space_group_IT_number 4
_space_group_name_Hall 'P 2yb'
_space_group_name_H-M_alt 'P 1 21 1'
_symmetry_space_group_name_Hall 'P 2yb'
_symmetry_space_group_name_H-M 'P 1 21 1'
_atom_sites_solution_hydrogens mixed
_audit_creation_method SHELXL-2016/6
_audit_update_record
;
2018-09-28 deposited with the CCDC.
2018-11-12 downloaded from the CCDC.
;
_cell_angle_alpha 90
_cell_angle_beta 103.13(7)
_cell_angle_gamma 90
_cell_formula_units_Z 4
_cell_length_a 11.506(10)
_cell_length_b 4.840(8)
_cell_length_c 16.85(2)
_cell_measurement_reflns_used 4416
_cell_measurement_temperature 300(2)
_cell_measurement_theta_max 68.07
_cell_measurement_theta_min 2.68
_cell_volume 914(2)
_computing_structure_refinement 'SHELXL-2016/6 (Sheldrick, 2016)'
_computing_structure_solution 'SHELXT 2014/5 (Sheldrick, 2014)'
_diffrn_ambient_temperature 300(2)
_diffrn_measured_fraction_theta_full 0.953
_diffrn_measured_fraction_theta_max 0.952
_diffrn_measurement_device_type 'Bruker APEX-II CCD'
_diffrn_measurement_method '\f and \w scans'
_diffrn_radiation_type CuK\a
_diffrn_radiation_wavelength 1.54178
_diffrn_reflns_av_R_equivalents 0.0616
_diffrn_reflns_av_unetI/netI 0.0615
_diffrn_reflns_Laue_measured_fraction_full 0.953
_diffrn_reflns_Laue_measured_fraction_max 0.952
_diffrn_reflns_limit_h_max 12
_diffrn_reflns_limit_h_min -11
_diffrn_reflns_limit_k_max 5
_diffrn_reflns_limit_k_min -5
_diffrn_reflns_limit_l_max 18
_diffrn_reflns_limit_l_min -18
_diffrn_reflns_number 6738
_diffrn_reflns_point_group_measured_fraction_full 0.955
_diffrn_reflns_point_group_measured_fraction_max 0.955
_diffrn_reflns_theta_full 59.368
_diffrn_reflns_theta_max 59.368
_diffrn_reflns_theta_min 2.693
_exptl_absorpt_coefficient_mu 0.663
_exptl_crystal_colour colorless
_exptl_crystal_density_diffrn 1.193
_exptl_crystal_description block
_exptl_crystal_F_000 352
_exptl_crystal_size_max 0.220
_exptl_crystal_size_mid 0.200
_exptl_crystal_size_min 0.190
_exptl_transmission_factor_max 0.7531
_exptl_transmission_factor_min 0.5070
_refine_diff_density_max 0.166
_refine_diff_density_min -0.196
_refine_diff_density_rms 0.049
_refine_ls_abs_structure_details
;
 Refined as an inversion twin.
;
_refine_ls_abs_structure_Flack 0.2(6)
_refine_ls_extinction_method none
_refine_ls_goodness_of_fit_ref 1.089
_refine_ls_hydrogen_treatment mixed
_refine_ls_matrix_type full
_refine_ls_number_parameters 228
_refine_ls_number_reflns 2470
_refine_ls_number_restraints 1
_refine_ls_restrained_S_all 1.088
_refine_ls_R_factor_all 0.0696
_refine_ls_R_factor_gt 0.0556
_refine_ls_shift/su_max 0.000
_refine_ls_shift/su_mean 0.000
_refine_ls_structure_factor_coef Fsqd
_refine_ls_weighting_details 'w=1/[\s^2^(Fo^2^)+(0.0574P)^2^+0.2010P] where P=(Fo^2^+2Fc^2^)/3'
_refine_ls_weighting_scheme calc
_refine_ls_wR_factor_gt 0.1365
_refine_ls_wR_factor_ref 0.1477
_reflns_Friedel_coverage 0.761
_reflns_Friedel_fraction_full 0.958
_reflns_Friedel_fraction_max 0.957
_reflns_number_gt 2021
_reflns_number_total 2470
_reflns_threshold_expression 'I > 2\s(I)'
_cod_data_source_file c8cc07787h2.cif
_cod_data_source_block t_a
_cod_depositor_comments 'Adding full bibliography for 7122581--7122584.cif.'
_cod_database_code 7122583
_shelx_shelxl_version_number 2016/6
_shelx_space_group_comment
;
The symmetry employed for this shelxl refinement is uniquely defined
by the following loop, which should always be used as a source of
symmetry information in preference to the above space-group names.
They are only intended as comments.
;
_shelx_estimated_absorpt_t_min 0.868
_shelx_estimated_absorpt_t_max 0.884

loop_
_space_group_symop_operation_xyz
'x, y, z'
'-x, y+1/2, -z'

loop_
_atom_site_label
_atom_site_type_symbol
_atom_site_fract_x
_atom_site_fract_y
_atom_site_fract_z
_atom_site_U_iso_or_equiv
_atom_site_adp_type
_atom_site_occupancy
_atom_site_site_symmetry_order
_atom_site_calc_flag
_atom_site_refinement_flags_posn
_atom_site_refinement_flags_adp
O1 O 0.8080(3) 0.1256(9) 0.4831(2) 0.0869(11) Uani 1 1 d . .
H1 H 0.471(6) -0.035(15) 0.277(4) 0.12(3) Uiso 1 1 d . .
C1 C 0.8125(4) 0.2393(11) 0.4097(4) 0.0748(14) Uani 1 1 d . .
O2 O 0.5166(4) 0.1111(9) 0.2881(3) 0.0987(13) Uani 1 1 d . .
C2 C 0.9105(5) 0.4074(14) 0.4095(5) 0.099(2) Uani 1 1 d . .
H2 H 0.969513 0.428280 0.456975 0.119 Uiso 1 1 calc R U
C5 C 0.7373(6) 0.3355(13) 0.2705(4) 0.0942(19) Uani 1 1 d . .
H5 H 0.679232 0.313916 0.222519 0.113 Uiso 1 1 calc R U
O4 O 0.4039(3) 0.6132(8) 0.2540(2) 0.0845(11) Uani 1 1 d . .
C4 C 0.8353(8) 0.5062(16) 0.2706(6) 0.117(2) Uani 1 1 d . .
H4 H 0.842548 0.596302 0.223237 0.140 Uiso 1 1 calc R U
O3 O 0.2079(3) 0.7837(7) 0.0233(2) 0.0808(11) Uani 1 1 d . .
C3 C 0.9207(7) 0.5394(17) 0.3414(6) 0.120(3) Uani 1 1 d . .
H3 H 0.985818 0.653988 0.342242 0.144 Uiso 1 1 calc R U
C6 C 0.7248(4) 0.1972(9) 0.3403(3) 0.0702(14) Uani 1 1 d . .
H6 H 0.449(6) 0.467(16) 0.264(4) 0.13(3) Uiso 1 1 d . .
C7 C 0.6214(4) 0.0118(10) 0.3422(3) 0.0737(15) Uani 1 1 d . .
H7 H 0.639240 -0.171730 0.323485 0.088 Uiso 1 1 calc R U
C8 C 0.6061(4) -0.0148(12) 0.4270(3) 0.0792(15) Uani 1 1 d . .
H8A H 0.547340 -0.156527 0.429190 0.095 Uiso 1 1 calc R U
H8B H 0.577099 0.158512 0.444038 0.095 Uiso 1 1 calc R U
C9 C 0.7217(4) -0.0886(13) 0.4837(3) 0.0794(15) Uani 1 1 d . .
H9 H 0.751233 -0.259912 0.464314 0.095 Uiso 1 1 calc R U
C10 C 0.7149(6) -0.129(2) 0.5701(4) 0.129(3) Uani 1 1 d . .
H10A H 0.668874 -0.291106 0.574466 0.193 Uiso 1 1 calc R U
H10B H 0.677482 0.029312 0.588199 0.193 Uiso 1 1 calc R U
H10C H 0.793948 -0.149897 0.603495 0.193 Uiso 1 1 calc R U
C11 C 0.1685(4) 0.8541(10) 0.0909(3) 0.0644(13) Uani 1 1 d . .
C12 C 0.0736(4) 1.0381(11) 0.0794(4) 0.0792(15) Uani 1 1 d . .
H12 H 0.039058 1.100755 0.027187 0.095 Uiso 1 1 calc R U
C13 C 0.0300(5) 1.1287(14) 0.1443(4) 0.0895(17) Uani 1 1 d . .
H13 H -0.033565 1.252122 0.136014 0.107 Uiso 1 1 calc R U
C14 C 0.0800(5) 1.0377(12) 0.2200(4) 0.0900(17) Uani 1 1 d . .
H14 H 0.051349 1.099314 0.264280 0.108 Uiso 1 1 calc R U
C15 C 0.1742(5) 0.8519(11) 0.2318(3) 0.0782(15) Uani 1 1 d . .
H15 H 0.207376 0.789956 0.284281 0.094 Uiso 1 1 calc R U
C16 C 0.2207(4) 0.7555(9) 0.1679(3) 0.0628(12) Uani 1 1 d . .
C17 C 0.3208(4) 0.5519(10) 0.1796(3) 0.0651(13) Uani 1 1 d . .
H17 H 0.288653 0.366178 0.183427 0.078 Uiso 1 1 calc R U
C18 C 0.3788(4) 0.5604(13) 0.1089(3) 0.0823(16) Uani 1 1 d . .
H18A H 0.433378 0.405813 0.112139 0.099 Uiso 1 1 calc R U
H18B H 0.424538 0.729646 0.110758 0.099 Uiso 1 1 calc R U
C19 C 0.2862(5) 0.5468(12) 0.0295(3) 0.0777(15) Uani 1 1 d . .
H19 H 0.238658 0.378666 0.029346 0.093 Uiso 1 1 calc R U
C20 C 0.3349(6) 0.5491(19) -0.0454(4) 0.120(3) Uani 1 1 d . .
H20A H 0.270105 0.549583 -0.092774 0.180 Uiso 1 1 calc R U
H20B H 0.383091 0.387675 -0.046133 0.180 Uiso 1 1 calc R U
H20C H 0.382685 0.711592 -0.045554 0.180 Uiso 1 1 calc R U

loop_
_atom_site_aniso_label
_atom_site_aniso_U_11
_atom_site_aniso_U_22
_atom_site_aniso_U_33
_atom_site_aniso_U_23
_atom_site_aniso_U_13
_atom_site_aniso_U_12
O1 0.0658(19) 0.094(3) 0.092(3) -0.007(2) 0.0010(18) -0.008(2)
C1 0.060(3) 0.067(3) 0.097(4) -0.011(3) 0.017(3) 0.006(3)
O2 0.088(3) 0.059(2) 0.125(3) -0.002(2) -0.027(2) 0.005(2)
C2 0.070(3) 0.078(4) 0.151(6) -0.013(4) 0.029(4) -0.001(3)
C5 0.102(4) 0.080(4) 0.104(5) -0.004(4) 0.032(4) 0.022(4)
O4 0.081(2) 0.063(2) 0.092(2) -0.003(2) -0.0145(19) 0.002(2)
C4 0.133(6) 0.092(5) 0.149(7) 0.023(5) 0.084(6) 0.026(5)
O3 0.082(2) 0.078(3) 0.076(2) 0.0051(19) 0.0057(18) 0.010(2)
C3 0.098(5) 0.089(5) 0.187(9) 0.005(6) 0.063(6) 0.005(4)
C6 0.075(3) 0.048(3) 0.086(4) -0.009(2) 0.017(3) 0.014(3)
C7 0.072(3) 0.048(3) 0.091(4) -0.012(2) -0.004(3) 0.006(3)
C8 0.061(3) 0.074(3) 0.098(4) -0.008(3) 0.010(3) -0.001(3)
C9 0.070(3) 0.077(4) 0.087(4) -0.002(3) 0.009(3) -0.001(3)
C10 0.107(5) 0.180(8) 0.095(5) 0.011(5) 0.013(4) -0.013(5)
C11 0.057(3) 0.053(3) 0.078(3) -0.003(2) 0.003(2) -0.006(2)
C12 0.067(3) 0.066(4) 0.093(4) 0.003(3) -0.004(3) 0.000(3)
C13 0.068(3) 0.068(3) 0.124(5) -0.004(4) 0.005(3) 0.006(3)
C14 0.082(4) 0.075(4) 0.115(5) -0.009(3) 0.026(3) 0.007(3)
C15 0.085(3) 0.063(3) 0.083(3) 0.002(3) 0.013(3) -0.005(3)
C16 0.060(3) 0.047(3) 0.076(3) 0.004(2) 0.005(2) -0.008(2)
C17 0.066(3) 0.050(3) 0.072(3) 0.001(2) 0.000(2) -0.003(2)
C18 0.065(3) 0.082(4) 0.096(4) 0.001(3) 0.010(3) 0.007(3)
C19 0.075(3) 0.070(4) 0.088(4) 0.000(3) 0.018(3) 0.001(3)
C20 0.116(5) 0.153(8) 0.099(5) 0.004(5) 0.042(4) 0.015(5)

loop_
_atom_type_symbol
_atom_type_description
_atom_type_scat_dispersion_real
_atom_type_scat_dispersion_imag
_atom_type_scat_source
C C 0.0181 0.0091 'International Tables Vol C Tables 4.2.6.8 and 6.1.1.4'
H H 0.0000 0.0000 'International Tables Vol C Tables 4.2.6.8 and 6.1.1.4'
O O 0.0492 0.0322 'International Tables Vol C Tables 4.2.6.8 and 6.1.1.4'

loop_
_geom_angle_atom_site_label_1
_geom_angle_atom_site_label_2
_geom_angle_atom_site_label_3
_geom_angle
C1 O1 C9 117.7(4)
O1 C1 C6 122.6(5)
O1 C1 C2 115.8(5)
C6 C1 C2 121.6(6)
C7 O2 H1 104(5)
C3 C2 C1 120.6(7)
C3 C2 H2 119.7
C1 C2 H2 119.7
C6 C5 C4 121.5(7)
C6 C5 H5 119.2
C4 C5 H5 119.2
C17 O4 H6 105(5)
C3 C4 C5 119.3(7)
C3 C4 H4 120.4
C5 C4 H4 120.4
C11 O3 C19 117.3(4)
C2 C3 C4 120.2(8)
C2 C3 H3 119.9
C4 C3 H3 119.9
C1 C6 C5 116.8(5)
C1 C6 C7 120.3(5)
C5 C6 C7 122.9(5)
O2 C7 C8 112.2(4)
O2 C7 C6 110.3(4)
C8 C7 C6 110.0(4)
O2 C7 H7 108.1
C8 C7 H7 108.1
C6 C7 H7 108.1
C7 C8 C9 110.7(4)
C7 C8 H8A 109.5
C9 C8 H8A 109.5
C7 C8 H8B 109.5
C9 C8 H8B 109.5
H8A C8 H8B 108.1
O1 C9 C10 106.9(5)
O1 C9 C8 109.8(5)
C10 C9 C8 114.8(5)
O1 C9 H9 108.4
C10 C9 H9 108.4
C8 C9 H9 108.4
C9 C10 H10A 109.5
C9 C10 H10B 109.5
H10A C10 H10B 109.5
C9 C10 H10C 109.5
H10A C10 H10C 109.5
H10B C10 H10C 109.5
O3 C11 C16 122.8(4)
O3 C11 C12 116.4(5)
C16 C11 C12 120.7(5)
C13 C12 C11 120.8(5)
C13 C12 H12 119.6
C11 C12 H12 119.6
C14 C13 C12 119.6(6)
C14 C13 H13 120.2
C12 C13 H13 120.2
C13 C14 C15 119.8(6)
C13 C14 H14 120.1
C15 C14 H14 120.1
C16 C15 C14 122.3(5)
C16 C15 H15 118.9
C14 C15 H15 118.9
C11 C16 C15 116.7(5)
C11 C16 C17 120.5(5)
C15 C16 C17 122.8(4)
O4 C17 C18 111.4(4)
O4 C17 C16 108.8(4)
C18 C17 C16 110.4(4)
O4 C17 H17 108.8
C18 C17 H17 108.8
C16 C17 H17 108.8
C17 C18 C19 110.6(4)
C17 C18 H18A 109.5
C19 C18 H18A 109.5
C17 C18 H18B 109.5
C19 C18 H18B 109.5
H18A C18 H18B 108.1
O3 C19 C20 106.3(5)
O3 C19 C18 109.4(5)
C20 C19 C18 115.0(5)
O3 C19 H19 108.7
C20 C19 H19 108.7
C18 C19 H19 108.7
C19 C20 H20A 109.5
C19 C20 H20B 109.5
H20A C20 H20B 109.5
C19 C20 H20C 109.5
H20A C20 H20C 109.5
H20B C20 H20C 109.5

loop_
_geom_bond_atom_site_label_1
_geom_bond_atom_site_label_2
_geom_bond_distance
O1 C1 1.365(7)
O1 C9 1.437(7)
C1 C6 1.375(7)
C1 C2 1.391(8)
O2 C7 1.420(6)
O2 H1 0.87(7)
C2 C3 1.341(9)
C2 H2 0.9300
C5 C6 1.389(8)
C5 C4 1.397(10)
C5 H5 0.9300
O4 C17 1.424(6)
O4 H6 0.87(8)
C4 C3 1.372(11)
C4 H4 0.9300
O3 C11 1.360(6)
O3 C19 1.447(6)
C3 H3 0.9300
C6 C7 1.496(7)
C7 C8 1.484(7)
C7 H7 0.9800
C8 C9 1.494(7)
C8 H8A 0.9700
C8 H8B 0.9700
C9 C10 1.489(8)
C9 H9 0.9800
C10 H10A 0.9600
C10 H10B 0.9600
C10 H10C 0.9600
C11 C16 1.386(7)
C11 C12 1.389(7)
C12 C13 1.374(7)
C12 H12 0.9300
C13 C14 1.350(8)
C13 H13 0.9300
C14 C15 1.388(7)
C14 H14 0.9300
C15 C16 1.386(7)
C15 H15 0.9300
C16 C17 1.495(6)
C17 C18 1.493(7)
C17 H17 0.9800
C18 C19 1.510(7)
C18 H18A 0.9700
C18 H18B 0.9700
C19 C20 1.493(7)
C19 H19 0.9800
C20 H20A 0.9600
C20 H20B 0.9600
C20 H20C 0.9600

loop_
_geom_torsion_atom_site_label_1
_geom_torsion_atom_site_label_2
_geom_torsion_atom_site_label_3
_geom_torsion_atom_site_label_4
_geom_torsion
C9 O1 C1 C6 12.9(7)
C9 O1 C1 C2 -168.6(5)
O1 C1 C2 C3 -176.9(6)
C6 C1 C2 C3 1.7(9)
C6 C5 C4 C3 -0.4(10)
C1 C2 C3 C4 -1.2(11)
C5 C4 C3 C2 0.6(11)
O1 C1 C6 C5 177.0(5)
C2 C1 C6 C5 -1.4(7)
O1 C1 C6 C7 -2.5(7)
C2 C1 C6 C7 179.1(5)
C4 C5 C6 C1 0.8(8)
C4 C5 C6 C7 -179.7(5)
C1 C6 C7 O2 146.2(5)
C5 C6 C7 O2 -33.3(7)
C1 C6 C7 C8 21.9(6)
C5 C6 C7 C8 -157.6(5)
O2 C7 C8 C9 -173.6(4)
C6 C7 C8 C9 -50.4(6)
C1 O1 C9 C10 -166.8(5)
C1 O1 C9 C8 -41.6(6)
C7 C8 C9 O1 61.3(6)
C7 C8 C9 C10 -178.2(6)
C19 O3 C11 C16 15.8(6)
C19 O3 C11 C12 -165.7(4)
O3 C11 C12 C13 -177.9(5)
C16 C11 C12 C13 0.7(7)
C11 C12 C13 C14 -0.1(9)
C12 C13 C14 C15 -0.5(9)
C13 C14 C15 C16 0.5(8)
O3 C11 C16 C15 177.8(4)
C12 C11 C16 C15 -0.7(6)
O3 C11 C16 C17 -3.1(7)
C12 C11 C16 C17 178.4(4)
C14 C15 C16 C11 0.1(7)
C14 C15 C16 C17 -179.0(5)
C11 C16 C17 O4 142.9(4)
C15 C16 C17 O4 -38.0(6)
C11 C16 C17 C18 20.5(6)
C15 C16 C17 C18 -160.5(5)
O4 C17 C18 C19 -169.7(4)
C16 C17 C18 C19 -48.8(6)
C11 O3 C19 C20 -168.9(4)
C11 O3 C19 C18 -44.2(6)
C17 C18 C19 O3 61.5(6)
C17 C18 C19 C20 -179.0(5)
